data_7212491
loop_
_publ_author_name
'Odendal, James A.'
'Bruce, Jocelyn C.'
'Koch, Klaus R.'
'Haynes, Delia A.'

_publ_section_title
;
 Packing motifs in organic ammonium carboxylate salts: extension of the
 ring-stacking and ring-laddering concepts
;
_journal_issue 8
_journal_name_full CrystEngComm
_journal_page_first 2398
_journal_paper_doi 10.1039/c000922a
_journal_volume 12
_journal_year 2010
_chemical_formula_moiety 'C7 H10 N + , C H O2 -'
_chemical_formula_sum 'C8 H11 N O2'
_chemical_formula_weight 153.18
_chemical_name_common 'benzylammonium formate'
_space_group_IT_number 61
_symmetry_cell_setting orthorhombic
_symmetry_space_group_name_Hall '-P 2ac 2ab'
_symmetry_space_group_name_H-M 'P b c a'
_atom_sites_solution_hydrogens geom
_atom_sites_solution_primary direct
_atom_sites_solution_secondary difmap
_audit_creation_method SHELXL-97
_cell_angle_alpha 90.00
_cell_angle_beta 90.00
_cell_angle_gamma 90.00
_cell_formula_units_Z 8
_cell_length_a 8.5689(15)
_cell_length_b 11.0491(19)
_cell_length_c 17.529(3)
_cell_measurement_reflns_used 5997
_cell_measurement_temperature 100(2)
_cell_measurement_theta_max 27.987
_cell_measurement_theta_min 2.324
_cell_volume 1659.6(5)
_computing_cell_refinement 'APEX II, Bruker 2007'
_computing_data_collection 'APEX II, Bruker 2007'
_computing_data_reduction 'APEX II, Bruker 2007'
_computing_structure_refinement 'SHELXL-97 (Sheldrick, 1997)'
_computing_structure_solution 'SHELXS-97 (Sheldrick, 1990)'
_diffrn_ambient_temperature 100(2)
_diffrn_measured_fraction_theta_full 0.998
_diffrn_measured_fraction_theta_max 0.998
_diffrn_measurement_device_type 'Bruker APEX CCD area-detector'
_diffrn_measurement_method \w
_diffrn_radiation_monochromator graphite
_diffrn_radiation_source 'fine-focus sealed tube'
_diffrn_radiation_type MoK\a
_diffrn_radiation_wavelength 0.71073
_diffrn_reflns_av_R_equivalents 0.0208
_diffrn_reflns_av_sigmaI/netI 0.0155
_diffrn_reflns_limit_h_max 10
_diffrn_reflns_limit_h_min -10
_diffrn_reflns_limit_k_max 13
_diffrn_reflns_limit_k_min -13
_diffrn_reflns_limit_l_max 20
_diffrn_reflns_limit_l_min -21
_diffrn_reflns_number 8626
_diffrn_reflns_theta_full 25.99
_diffrn_reflns_theta_max 25.99
_diffrn_reflns_theta_min 2.32
_diffrn_standards_number 0
_exptl_absorpt_coefficient_mu 0.088
_exptl_absorpt_correction_T_max 0.9982
_exptl_absorpt_correction_T_min 0.9791
_exptl_absorpt_correction_type multi-scan
_exptl_absorpt_process_details '(SADABS; Bruker, 2002)'
_exptl_crystal_colour colourless
_exptl_crystal_density_diffrn 1.226
_exptl_crystal_density_method 'not measured'
_exptl_crystal_description block
_exptl_crystal_F_000 656
_exptl_crystal_size_max 0.24
_exptl_crystal_size_mid 0.04
_exptl_crystal_size_min 0.02
_refine_diff_density_max 0.241
_refine_diff_density_min -0.151
_refine_diff_density_rms 0.033
_refine_ls_extinction_method none
_refine_ls_goodness_of_fit_ref 1.040
_refine_ls_hydrogen_treatment mixed
_refine_ls_matrix_type full
_refine_ls_number_parameters 116
_refine_ls_number_reflns 1634
_refine_ls_number_restraints 0
_refine_ls_restrained_S_all 1.040
_refine_ls_R_factor_all 0.0318
_refine_ls_R_factor_gt 0.0294
_refine_ls_shift/su_max 0.000
_refine_ls_shift/su_mean 0.000
_refine_ls_structure_factor_coef Fsqd
_refine_ls_weighting_details 'calc w=1/[\s^2^(Fo^2^)+(0.0487P)^2^+0.3574P] where P=(Fo^2^+2Fc^2^)/3'
_refine_ls_weighting_scheme calc
_refine_ls_wR_factor_gt 0.0807
_refine_ls_wR_factor_ref 0.0830
_reflns_number_gt 1508
_reflns_number_total 1634
_reflns_threshold_expression >2sigma(I)
_cod_data_source_file c000922a.txt
_cod_data_source_block 6
_cod_original_sg_symbol_H-M Pbca
_cod_database_code 7212491

loop_
_symmetry_equiv_pos_as_xyz
'x, y, z'
'-x+1/2, -y, z+1/2'
'x+1/2, -y+1/2, -z'
'-x, y+1/2, -z+1/2'
'-x, -y, -z'
'x-1/2, y, -z-1/2'
'-x-1/2, y-1/2, z'
'x, -y-1/2, z-1/2'

loop_
_atom_site_label
_atom_site_type_symbol
_atom_site_fract_x
_atom_site_fract_y
_atom_site_fract_z
_atom_site_U_iso_or_equiv
_atom_site_adp_type
_atom_site_occupancy
_atom_site_symmetry_multiplicity
_atom_site_calc_flag
_atom_site_refinement_flags
O1 O 0.17225(8) 0.39531(6) 0.32288(4) 0.0272(2) Uani 1 1 d .
N1 N 0.13979(10) 0.14598(7) 0.33014(4) 0.0200(2) Uani 1 1 d .
C1 C 0.07664(11) 0.45337(9) 0.28388(5) 0.0216(2) Uani 1 1 d .
H1 H 0.0055(14) 0.4051(10) 0.2492(7) 0.025(3) Uiso 1 1 d .
H1N H 0.0857(15) 0.1254(11) 0.2844(7) 0.034(3) Uiso 1 1 d .
H3N H 0.1456(15) 0.2328(12) 0.3335(7) 0.033(3) Uiso 1 1 d .
H2N H 0.2378(16) 0.1121(12) 0.3248(7) 0.033(3) Uiso 1 1 d .
O2 O 0.06088(8) 0.56656(6) 0.28334(4) 0.02460(19) Uani 1 1 d .
C2 C 0.05444(11) 0.09022(9) 0.39555(5) 0.0232(2) Uani 1 1 d .
H2A H 0.0493 0.0016 0.3877 0.028 Uiso 1 1 calc R
H2B H -0.0539 0.1214 0.3961 0.028 Uiso 1 1 calc R
C3 C 0.12875(11) 0.11518(8) 0.47185(5) 0.0207(2) Uani 1 1 d .
C4 C 0.25325(11) 0.04463(9) 0.49713(5) 0.0222(2) Uani 1 1 d .
H4 H 0.2950 -0.0166 0.4650 0.027 Uiso 1 1 calc R
C5 C 0.31651(11) 0.06335(9) 0.56897(6) 0.0251(2) Uani 1 1 d .
H5 H 0.4014 0.0150 0.5859 0.030 Uiso 1 1 calc R
C6 C 0.25574(12) 0.15295(9) 0.61634(5) 0.0258(2) Uani 1 1 d .
H6 H 0.2991 0.1657 0.6656 0.031 Uiso 1 1 calc R
C7 C 0.13186(13) 0.22346(9) 0.59152(6) 0.0285(2) Uani 1 1 d .
H7 H 0.0901 0.2845 0.6238 0.034 Uiso 1 1 calc R
C8 C 0.06893(12) 0.20473(9) 0.51953(6) 0.0262(2) Uani 1 1 d .
H8 H -0.0157 0.2534 0.5026 0.031 Uiso 1 1 calc R

loop_
_atom_site_aniso_label
_atom_site_aniso_U_11
_atom_site_aniso_U_22
_atom_site_aniso_U_33
_atom_site_aniso_U_23
_atom_site_aniso_U_13
_atom_site_aniso_U_12
O1 0.0322(4) 0.0211(4) 0.0282(4) 0.0017(3) -0.0027(3) -0.0006(3)
N1 0.0217(4) 0.0189(4) 0.0194(4) 0.0006(3) -0.0007(3) -0.0004(3)
C1 0.0234(5) 0.0240(5) 0.0173(4) -0.0015(3) 0.0030(4) -0.0040(4)
O2 0.0277(4) 0.0220(4) 0.0240(4) -0.0002(3) -0.0021(3) 0.0013(3)
C2 0.0236(5) 0.0244(5) 0.0218(5) 0.0027(4) -0.0007(4) -0.0044(4)
C3 0.0226(5) 0.0198(5) 0.0199(5) 0.0032(3) 0.0013(4) -0.0049(4)
C4 0.0220(5) 0.0208(4) 0.0237(5) -0.0001(4) 0.0028(4) -0.0014(4)
C5 0.0221(5) 0.0268(5) 0.0263(5) 0.0040(4) -0.0015(4) -0.0014(4)
C6 0.0305(5) 0.0279(5) 0.0189(4) 0.0011(4) -0.0009(4) -0.0075(4)
C7 0.0380(6) 0.0219(5) 0.0255(5) -0.0030(4) 0.0051(4) -0.0004(4)
C8 0.0303(5) 0.0213(5) 0.0269(5) 0.0031(4) 0.0001(4) 0.0040(4)

loop_
_atom_type_symbol
_atom_type_description
_atom_type_scat_dispersion_real
_atom_type_scat_dispersion_imag
_atom_type_scat_source
C C 0.0033 0.0016 'International Tables Vol C Tables 4.2.6.8 and 6.1.1.4'
H H 0.0000 0.0000 'International Tables Vol C Tables 4.2.6.8 and 6.1.1.4'
N N 0.0061 0.0033 'International Tables Vol C Tables 4.2.6.8 and 6.1.1.4'
O O 0.0106 0.0060 'International Tables Vol C Tables 4.2.6.8 and 6.1.1.4'

loop_
_geom_angle_atom_site_label_1
_geom_angle_atom_site_label_2
_geom_angle_atom_site_label_3
_geom_angle
O1 C1 O2 125.95(9)
N1 C2 C3 113.52(8)
C8 C3 C4 119.22(9)
C8 C3 C2 120.47(9)
C4 C3 C2 120.23(9)
C5 C4 C3 120.31(9)
C4 C5 C6 120.08(9)
C7 C6 C5 119.89(9)
C6 C7 C8 119.93(9)
C7 C8 C3 120.56(9)

loop_
_geom_bond_atom_site_label_1
_geom_bond_atom_site_label_2
_geom_bond_distance
O1 C1 1.2450(12)
N1 C2 1.4931(12)
C1 O2 1.2580(12)
C2 C3 1.5067(13)
C3 C8 1.3931(14)
C3 C4 1.3936(14)
C4 C5 1.3864(14)
C5 C6 1.3931(15)
C6 C7 1.3867(15)
C7 C8 1.3878(15)

loop_
_geom_hbond_atom_site_label_D
_geom_hbond_atom_site_label_H
_geom_hbond_atom_site_label_A
_geom_hbond_distance_DH
_geom_hbond_distance_HA
_geom_hbond_distance_DA
_geom_hbond_angle_DHA
_geom_hbond_site_symmetry_A
N1 H3N O1 0.962(13) 1.820(13) 2.7718(12) 169.6(11) .
N1 H1N O2 0.954(13) 1.846(14) 2.7719(11) 162.8(11) 4_545
N1 H2N O2 0.924(14) 1.938(14) 2.8323(11) 162.1(11) 7_655
